data_7013086
loop_
_publ_author_name
'Hartinger, Christian G.'
'Nazarov, Alexey A.'
'Chevchenko, Vladimir'
'Arion, Vladimir B.'
'Galanski, Markus'
'Keppler, Bernhard K.'

_publ_section_title
;
 Synthesis, crystal structures, and electrospray ionisation mass
 spectrometry investigations of ether- and thioether-substituted
 ferrocenes
;
_journal_issue 15
_journal_name_full 'Dalton Transactions'
_journal_page_first 3098
_journal_paper_doi 10.1039/b304115h
_journal_year 2003
_chemical_formula_sum 'C18 H22 Fe O4'
_chemical_formula_weight 358.21
_chemical_name_common 1,1&#x00EF;-bis(1,3-dioxane-2-yl)-ferrocene
_chemical_name_systematic
;
1,1&#x00EF;-bis(1,3-dioxane-2-yl)-ferrocene
;
_space_group_IT_number 14
_symmetry_cell_setting monoclinic
_symmetry_space_group_name_Hall '-P 2ybc'
_symmetry_space_group_name_H-M 'P 1 21/c 1'
_atom_sites_solution_hydrogens geom
_atom_sites_solution_primary direct
_atom_sites_solution_secondary difmap
_audit_creation_method SHELXL-97
_cell_angle_alpha 90.00
_cell_angle_beta 93.50(3)
_cell_angle_gamma 90.00
_cell_formula_units_Z 4
_cell_length_a 5.8860(10)
_cell_length_b 27.628(6)
_cell_length_c 9.673(2)
_cell_measurement_temperature 120(2)
_cell_volume 1570.1(5)
_computing_structure_refinement 'SHELXL-97 (Sheldrick, 1997)'
_computing_structure_solution 'SHELXS-97 (Sheldrick, 1990)'
_diffrn_ambient_temperature 298(2)
_diffrn_measured_fraction_theta_full 0.971
_diffrn_measured_fraction_theta_max 0.971
_diffrn_radiation_monochromator graphite
_diffrn_radiation_source 'fine-focus sealed tube'
_diffrn_radiation_type MoK\a
_diffrn_radiation_wavelength 0.71073
_diffrn_reflns_av_R_equivalents 0.0212
_diffrn_reflns_av_sigmaI/netI 0.0320
_diffrn_reflns_limit_h_max 7
_diffrn_reflns_limit_h_min -7
_diffrn_reflns_limit_k_max 33
_diffrn_reflns_limit_k_min -35
_diffrn_reflns_limit_l_max 12
_diffrn_reflns_limit_l_min -12
_diffrn_reflns_number 6731
_diffrn_reflns_theta_full 27.46
_diffrn_reflns_theta_max 27.46
_diffrn_reflns_theta_min 2.23
_exptl_absorpt_coefficient_mu 0.978
_exptl_absorpt_correction_type none
_exptl_crystal_colour yellow
_exptl_crystal_density_diffrn 1.515
_exptl_crystal_density_method 'not measured'
_exptl_crystal_F_000 752
_exptl_crystal_size_max 0.17
_exptl_crystal_size_mid 0.14
_exptl_crystal_size_min 0.04
_refine_diff_density_max 0.552
_refine_diff_density_min -0.403
_refine_diff_density_rms 0.067
_refine_ls_extinction_method none
_refine_ls_goodness_of_fit_ref 1.036
_refine_ls_hydrogen_treatment mixed
_refine_ls_matrix_type full
_refine_ls_number_parameters 208
_refine_ls_number_reflns 3568
_refine_ls_number_restraints 0
_refine_ls_restrained_S_all 1.036
_refine_ls_R_factor_all 0.0479
_refine_ls_R_factor_gt 0.0367
_refine_ls_shift/su_max 0.000
_refine_ls_shift/su_mean 0.000
_refine_ls_structure_factor_coef Fsqd
_refine_ls_weighting_details 'w=1/[\s^2^(Fo^2^)+(0.0322P)^2^+1.8371P] where P=(Fo^2^+2Fc^2^)/3'
_refine_ls_weighting_scheme calc
_refine_ls_wR_factor_gt 0.0819
_refine_ls_wR_factor_ref 0.0867
_reflns_number_gt 2996
_reflns_number_total 3568
_reflns_threshold_expression >2sigma(I)
_cod_data_source_file b304115h.txt
_cod_data_source_block CH11
_cod_depositor_comments
;
The following automatic conversions were performed:

'_refine_ls_weighting_scheme' value 'calc
w=1/[\s^2^(Fo^2^)+(0.0322P)^2^+1.8371P] where P=(Fo^2^+2Fc^2^)/3' was
changed to 'calc'. New tag '_refine_ls_weighting_details' was
created. The value of the new tag was set to
'w=1/[\s^2^(Fo^2^)+(0.0322P)^2^+1.8371P] where P=(Fo^2^+2Fc^2^)/3'.

Automatic conversion script
Id: cif_fix_values 3143 2015-03-26 13:38:13Z robertas 
;
_cod_original_sg_symbol_H-M P2(1)/c
_cod_database_code 7013086

loop_
_symmetry_equiv_pos_as_xyz
'x, y, z'
'-x, y+1/2, -z+1/2'
'-x, -y, -z'
'x, -y-1/2, z-1/2'

loop_
_atom_site_label
_atom_site_type_symbol
_atom_site_fract_x
_atom_site_fract_y
_atom_site_fract_z
_atom_site_U_iso_or_equiv
_atom_site_adp_type
_atom_site_occupancy
_atom_site_calc_flag
_atom_site_refinement_flags
_atom_site_disorder_assembly
_atom_site_disorder_group
Fe Fe 0.07504(5) 0.131005(10) 0.21646(3) 0.01570(9) Uani 1 d . . .
O1 O 0.3166(3) 0.27499(5) 0.31191(16) 0.0272(4) Uani 1 d . . .
O2 O 0.5292(3) 0.22386(6) 0.17812(16) 0.0244(3) Uani 1 d . . .
C1 C 0.2290(3) 0.19189(7) 0.2970(2) 0.0189(4) Uani 1 d . . .
C2 C 0.3619(4) 0.15001(8) 0.3338(2) 0.0214(4) Uani 1 d . . .
H2 H 0.5150 0.1444 0.3123 0.026 Uiso 1 calc R . .
C3 C 0.2242(4) 0.11819(8) 0.4084(2) 0.0228(4) Uani 1 d . . .
H3 H 0.2689 0.0875 0.4449 0.027 Uiso 1 calc R . .
C4 C 0.0074(4) 0.14035(8) 0.4186(2) 0.0233(5) Uani 1 d . . .
H4 H -0.1174 0.1270 0.4636 0.028 Uiso 1 calc R . .
C5 C 0.0100(4) 0.18605(8) 0.3497(2) 0.0210(4) Uani 1 d . . .
H5 H -0.1123 0.2085 0.3407 0.025 Uiso 1 calc R . .
C6 C 0.3106(3) 0.23485(7) 0.2199(2) 0.0194(4) Uani 1 d . . .
H6 H 0.2051 0.2416 0.1372 0.023 Uiso 1 calc R . .
C7 C 0.4031(5) 0.31731(8) 0.2454(3) 0.0358(6) Uani 1 d . . .
H7A H 0.4090 0.3448 0.3111 0.043 Uiso 1 calc R . .
H7B H 0.2999 0.3262 0.1648 0.043 Uiso 1 calc R . .
C8 C 0.6378(5) 0.30751(9) 0.1982(2) 0.0326(5) Uani 1 d . . .
H8A H 0.7452 0.3018 0.2794 0.039 Uiso 1 calc R . .
H8B H 0.6921 0.3358 0.1466 0.039 Uiso 1 calc R . .
C9 C 0.6274(4) 0.26337(8) 0.1060(2) 0.0264(5) Uani 1 d . . .
H9A H 0.5339 0.2704 0.0198 0.032 Uiso 1 calc R . .
H9B H 0.7826 0.2546 0.0806 0.032 Uiso 1 calc R . .
C10 C 0.0509(3) 0.06570(7) 0.1197(2) 0.0193(4) Uani 1 d . . .
C11 C 0.1775(4) 0.09893(8) 0.0412(2) 0.0213(4) Uani 1 d . . .
H11 H 0.3300 0.0947 0.0165 0.026 Uiso 1 calc R . .
C12 C 0.0355(4) 0.13940(8) 0.0064(2) 0.0218(4) Uani 1 d . . .
H12 H 0.0769 0.1670 -0.0448 0.026 Uiso 1 calc R . .
C13 C -0.1798(4) 0.13114(8) 0.0621(2) 0.0212(4) Uani 1 d . . .
H13 H -0.3072 0.1523 0.0542 0.025 Uiso 1 calc R . .
C14 C -0.1706(4) 0.08554(8) 0.1317(2) 0.0211(4) Uani 1 d . . .
H14 H -0.2910 0.0710 0.1779 0.025 Uiso 1 calc R . .
O3 O 0.0357(4) 0.00686(7) 0.2964(2) 0.0569(7) Uani 1 d . . .
O4 O 0.3657(3) 0.01786(7) 0.1898(3) 0.0665(8) Uani 1 d . . .
C16 C 0.0999(6) -0.04109(12) 0.3424(4) 0.0677(11) Uani 1 d . . .
H16A H 0.0369 -0.0652 0.2748 0.081 Uiso 1 calc R . .
H16B H 0.0352 -0.0477 0.4326 0.081 Uiso 1 calc R . .
C18 C 0.4494(5) -0.02982(12) 0.2271(5) 0.0822(15) Uani 1 d . . .
H18A H 0.6175 -0.0291 0.2405 0.099 Uiso 1 calc R . .
H18B H 0.4072 -0.0529 0.1517 0.099 Uiso 1 calc R . .
C15 C 0.1326(4) 0.01766(8) 0.1721(2) 0.0229(4) Uani 1 d . . .
H15 H 0.0853 -0.0076 0.1022 0.027 Uiso 1 calc R . .
C17 C 0.3501(6) -0.04583(10) 0.3570(3) 0.0509(8) Uani 1 d . . .
H17A H 0.3920 -0.0800 0.3764 0.061 Uiso 1 calc R . .
H17B H 0.4114 -0.0258 0.4355 0.061 Uiso 1 calc R . .

loop_
_atom_site_aniso_label
_atom_site_aniso_U_11
_atom_site_aniso_U_22
_atom_site_aniso_U_33
_atom_site_aniso_U_23
_atom_site_aniso_U_13
_atom_site_aniso_U_12
Fe 0.01409(15) 0.01622(16) 0.01665(14) -0.00056(11) -0.00019(10) 0.00077(12)
O1 0.0399(10) 0.0153(7) 0.0273(8) -0.0025(6) 0.0096(7) -0.0014(7)
O2 0.0197(8) 0.0218(8) 0.0321(8) 0.0011(6) 0.0042(6) 0.0019(6)
C1 0.0173(10) 0.0185(10) 0.0203(10) -0.0041(8) -0.0039(8) 0.0014(8)
C2 0.0194(10) 0.0210(10) 0.0229(10) -0.0037(8) -0.0061(8) 0.0013(9)
C3 0.0273(11) 0.0212(11) 0.0190(10) 0.0001(8) -0.0049(8) 0.0028(9)
C4 0.0278(11) 0.0249(12) 0.0173(10) -0.0001(8) 0.0025(8) 0.0027(9)
C5 0.0232(11) 0.0207(11) 0.0188(9) -0.0025(8) -0.0003(8) 0.0044(9)
C6 0.0175(10) 0.0182(10) 0.0220(10) -0.0039(8) -0.0016(8) 0.0031(8)
C7 0.0547(17) 0.0161(11) 0.0384(13) 0.0000(10) 0.0161(12) -0.0020(11)
C8 0.0419(14) 0.0268(13) 0.0293(12) 0.0026(10) 0.0030(10) -0.0102(11)
C9 0.0247(11) 0.0255(12) 0.0292(11) 0.0038(9) 0.0042(9) 0.0002(9)
C10 0.0197(10) 0.0180(10) 0.0199(10) -0.0035(8) -0.0017(8) 0.0001(8)
C11 0.0219(10) 0.0233(11) 0.0189(9) -0.0021(8) 0.0037(8) 0.0014(9)
C12 0.0266(11) 0.0225(11) 0.0162(9) 0.0003(8) -0.0005(8) 0.0001(9)
C13 0.0184(10) 0.0234(11) 0.0209(10) -0.0002(8) -0.0056(8) 0.0003(9)
C14 0.0187(10) 0.0212(11) 0.0228(10) 0.0006(8) -0.0031(8) -0.0029(8)
O3 0.0608(14) 0.0441(12) 0.0703(14) 0.0379(11) 0.0399(11) 0.0322(11)
O4 0.0191(9) 0.0330(11) 0.149(2) 0.0419(13) 0.0200(12) 0.0103(8)
C16 0.071(2) 0.0458(19) 0.090(3) 0.0447(18) 0.036(2) 0.0323(17)
C18 0.0305(16) 0.0374(18) 0.182(5) 0.049(2) 0.029(2) 0.0204(14)
C15 0.0245(11) 0.0201(11) 0.0235(10) -0.0034(8) -0.0021(8) 0.0006(9)
C17 0.067(2) 0.0201(13) 0.0606(19) -0.0015(13) -0.0358(16) 0.0086(13)

loop_
_atom_type_symbol
_atom_type_description
_atom_type_scat_dispersion_real
_atom_type_scat_dispersion_imag
_atom_type_scat_source
C C 0.0033 0.0016 'International Tables Vol C Tables 4.2.6.8 and 6.1.1.4'
H H 0.0000 0.0000 'International Tables Vol C Tables 4.2.6.8 and 6.1.1.4'
O O 0.0106 0.0060 'International Tables Vol C Tables 4.2.6.8 and 6.1.1.4'
Fe Fe 0.3463 0.8444 'International Tables Vol C Tables 4.2.6.8 and 6.1.1.4'

loop_
_geom_angle_atom_site_label_1
_geom_angle_atom_site_label_2
_geom_angle_atom_site_label_3
_geom_angle
_geom_angle_site_symmetry_1
_geom_angle_site_symmetry_3
_geom_angle_publ_flag
C10 Fe C3 106.23(9) . . ?
C10 Fe C4 122.84(9) . . ?
C3 Fe C4 40.95(9) . . ?
C10 Fe C11 41.12(8) . . ?
C3 Fe C11 123.39(9) . . ?
C4 Fe C11 160.04(9) . . ?
C10 Fe C1 157.40(8) . . ?
C3 Fe C1 68.83(9) . . ?
C4 Fe C1 68.74(9) . . ?
C11 Fe C1 121.93(9) . . ?
C10 Fe C12 69.07(8) . . ?
C3 Fe C12 160.54(9) . . ?
C4 Fe C12 157.42(9) . . ?
C11 Fe C12 40.85(9) . . ?
C1 Fe C12 107.86(9) . . ?
C10 Fe C2 121.03(8) . . ?
C3 Fe C2 40.79(9) . . ?
C4 Fe C2 68.75(9) . . ?
C11 Fe C2 107.30(9) . . ?
C1 Fe C2 40.94(8) . . ?
C12 Fe C2 124.24(9) . . ?
C10 Fe C5 159.97(8) . . ?
C3 Fe C5 68.99(9) . . ?
C4 Fe C5 40.98(8) . . ?
C11 Fe C5 157.62(9) . . ?
C1 Fe C5 40.79(8) . . ?
C12 Fe C5 121.85(8) . . ?
C2 Fe C5 68.85(9) . . ?
C10 Fe C14 40.88(8) . . ?
C3 Fe C14 120.87(9) . . ?
C4 Fe C14 106.72(9) . . ?
C11 Fe C14 68.75(9) . . ?
C1 Fe C14 160.67(8) . . ?
C12 Fe C14 68.70(9) . . ?
C2 Fe C14 156.71(9) . . ?
C5 Fe C14 123.61(9) . . ?
C10 Fe C13 68.84(8) . . ?
C3 Fe C13 156.91(9) . . ?
C4 Fe C13 121.47(9) . . ?
C11 Fe C13 68.61(9) . . ?
C1 Fe C13 124.33(9) . . ?
C12 Fe C13 40.73(9) . . ?
C2 Fe C13 161.11(9) . . ?
C5 Fe C13 107.51(9) . . ?
C14 Fe C13 40.76(8) . . ?
C6 O1 C7 110.45(16) . . ?
C6 O2 C9 112.23(16) . . ?
C5 C1 C2 108.23(19) . . ?
C5 C1 C6 126.39(19) . . ?
C2 C1 C6 125.36(19) . . ?
C5 C1 Fe 69.69(12) . . ?
C2 C1 Fe 69.61(12) . . ?
C6 C1 Fe 127.70(14) . . ?
C3 C2 C1 107.85(19) . . ?
C3 C2 Fe 69.25(12) . . ?
C1 C2 Fe 69.44(11) . . ?
C3 C2 H2 126.1 . . ?
C1 C2 H2 126.1 . . ?
Fe C2 H2 126.8 . . ?
C2 C3 C4 108.10(19) . . ?
C2 C3 Fe 69.96(12) . . ?
C4 C3 Fe 69.55(12) . . ?
C2 C3 H3 126.0 . . ?
C4 C3 H3 126.0 . . ?
Fe C3 H3 126.1 . . ?
C3 C4 C5 108.20(19) . . ?
C3 C4 Fe 69.50(12) . . ?
C5 C4 Fe 69.84(12) . . ?
C3 C4 H4 125.9 . . ?
C5 C4 H4 125.9 . . ?
Fe C4 H4 126.3 . . ?
C1 C5 C4 107.62(19) . . ?
C1 C5 Fe 69.52(12) . . ?
C4 C5 Fe 69.17(12) . . ?
C1 C5 H5 126.2 . . ?
C4 C5 H5 126.2 . . ?
Fe C5 H5 126.7 . . ?
O2 C6 O1 111.14(17) . . ?
O2 C6 C1 107.41(17) . . ?
O1 C6 C1 107.66(16) . . ?
O2 C6 H6 110.2 . . ?
O1 C6 H6 110.2 . . ?
C1 C6 H6 110.2 . . ?
O1 C7 C8 110.2(2) . . ?
O1 C7 H7A 109.6 . . ?
C8 C7 H7A 109.6 . . ?
O1 C7 H7B 109.6 . . ?
C8 C7 H7B 109.6 . . ?
H7A C7 H7B 108.1 . . ?
C7 C8 C9 108.6(2) . . ?
C7 C8 H8A 110.0 . . ?
C9 C8 H8A 110.0 . . ?
C7 C8 H8B 110.0 . . ?
C9 C8 H8B 110.0 . . ?
H8A C8 H8B 108.3 . . ?
O2 C9 C8 109.25(18) . . ?
O2 C9 H9A 109.8 . . ?
C8 C9 H9A 109.8 . . ?
O2 C9 H9B 109.8 . . ?
C8 C9 H9B 109.8 . . ?
H9A C9 H9B 108.3 . . ?
C14 C10 C11 107.77(18) . . ?
C14 C10 C15 126.34(19) . . ?
C11 C10 C15 125.80(19) . . ?
C14 C10 Fe 70.12(12) . . ?
C11 C10 Fe 69.56(12) . . ?
C15 C10 Fe 128.45(15) . . ?
C12 C11 C10 108.19(18) . . ?
C12 C11 Fe 69.85(12) . . ?
C10 C11 Fe 69.31(11) . . ?
C12 C11 H11 125.9 . . ?
C10 C11 H11 125.9 . . ?
Fe C11 H11 126.5 . . ?
C11 C12 C13 107.91(19) . . ?
C11 C12 Fe 69.30(12) . . ?
C13 C12 Fe 69.90(12) . . ?
C11 C12 H12 126.0 . . ?
C13 C12 H12 126.0 . . ?
Fe C12 H12 126.3 . . ?
C12 C13 C14 108.09(19) . . ?
C12 C13 Fe 69.38(12) . . ?
C14 C13 Fe 69.52(12) . . ?
C12 C13 H13 126.0 . . ?
C14 C13 H13 126.0 . . ?
Fe C13 H13 126.7 . . ?
C10 C14 C13 108.03(19) . . ?
C10 C14 Fe 68.99(12) . . ?
C13 C14 Fe 69.72(12) . . ?
C10 C14 H14 126.0 . . ?
C13 C14 H14 126.0 . . ?
Fe C14 H14 126.9 . . ?
C15 O3 C16 110.5(2) . . ?
C15 O4 C18 110.5(2) . . ?
O3 C16 C17 110.6(3) . . ?
O3 C16 H16A 109.5 . . ?
C17 C16 H16A 109.5 . . ?
O3 C16 H16B 109.5 . . ?
C17 C16 H16B 109.5 . . ?
H16A C16 H16B 108.1 . . ?
O4 C18 C17 109.7(3) . . ?
O4 C18 H18A 109.7 . . ?
C17 C18 H18A 109.7 . . ?
O4 C18 H18B 109.7 . . ?
C17 C18 H18B 109.7 . . ?
H18A C18 H18B 108.2 . . ?
O4 C15 O3 110.6(2) . . ?
O4 C15 C10 109.77(19) . . ?
O3 C15 C10 110.10(18) . . ?
O4 C15 H15 108.8 . . ?
O3 C15 H15 108.8 . . ?
C10 C15 H15 108.8 . . ?
C16 C17 C18 109.5(3) . . ?
C16 C17 H17A 109.8 . . ?
C18 C17 H17A 109.8 . . ?
C16 C17 H17B 109.8 . . ?
C18 C17 H17B 109.8 . . ?
H17A C17 H17B 108.2 . . ?

loop_
_geom_bond_atom_site_label_1
_geom_bond_atom_site_label_2
_geom_bond_distance
_geom_bond_site_symmetry_2
_geom_bond_publ_flag
Fe C10 2.033(2) . ?
Fe C3 2.035(2) . ?
Fe C4 2.036(2) . ?
Fe C11 2.037(2) . ?
Fe C1 2.042(2) . ?
Fe C12 2.044(2) . ?
Fe C2 2.045(2) . ?
Fe C5 2.045(2) . ?
Fe C14 2.048(2) . ?
Fe C13 2.051(2) . ?
O1 C6 1.421(2) . ?
O1 C7 1.442(3) . ?
O2 C6 1.405(2) . ?
O2 C9 1.436(3) . ?
C1 C5 1.424(3) . ?
C1 C2 1.429(3) . ?
C1 C6 1.496(3) . ?
C2 C3 1.422(3) . ?
C2 H2 0.9500 . ?
C3 C4 1.424(3) . ?
C3 H3 0.9500 . ?
C4 C5 1.429(3) . ?
C4 H4 0.9500 . ?
C5 H5 0.9500 . ?
C6 H6 1.0000 . ?
C7 C8 1.506(4) . ?
C7 H7A 0.9900 . ?
C7 H7B 0.9900 . ?
C8 C9 1.510(3) . ?
C8 H8A 0.9900 . ?
C8 H8B 0.9900 . ?
C9 H9A 0.9900 . ?
C9 H9B 0.9900 . ?
C10 C14 1.426(3) . ?
C10 C11 1.430(3) . ?
C10 C15 1.490(3) . ?
C11 C12 1.424(3) . ?
C11 H11 0.9500 . ?
C12 C13 1.425(3) . ?
C12 H12 0.9500 . ?
C13 C14 1.428(3) . ?
C13 H13 0.9500 . ?
C14 H14 0.9500 . ?
O3 C15 1.394(3) . ?
O3 C16 1.441(3) . ?
O4 C15 1.373(3) . ?
O4 C18 1.444(3) . ?
C16 C17 1.477(5) . ?
C16 H16A 0.9900 . ?
C16 H16B 0.9900 . ?
C18 C17 1.485(5) . ?
C18 H18A 0.9900 . ?
C18 H18B 0.9900 . ?
C15 H15 1.0000 . ?
C17 H17A 0.9900 . ?
C17 H17B 0.9900 . ?

loop_
_geom_torsion_atom_site_label_1
_geom_torsion_atom_site_label_2
_geom_torsion_atom_site_label_3
_geom_torsion_atom_site_label_4
_geom_torsion
_geom_torsion_site_symmetry_1
_geom_torsion_site_symmetry_2
_geom_torsion_site_symmetry_3
_geom_torsion_site_symmetry_4
_geom_torsion_publ_flag
C10 Fe C1 C5 -163.32(19) . . . . ?
C3 Fe C1 C5 -81.98(13) . . . . ?
C4 Fe C1 C5 -37.90(12) . . . . ?
C11 Fe C1 C5 161.02(12) . . . . ?
C12 Fe C1 C5 118.38(13) . . . . ?
C2 Fe C1 C5 -119.56(17) . . . . ?
C14 Fe C1 C5 41.9(3) . . . . ?
C13 Fe C1 C5 76.47(14) . . . . ?
C10 Fe C1 C2 -43.8(3) . . . . ?
C3 Fe C1 C2 37.58(13) . . . . ?
C4 Fe C1 C2 81.66(13) . . . . ?
C11 Fe C1 C2 -79.42(14) . . . . ?
C12 Fe C1 C2 -122.06(13) . . . . ?
C5 Fe C1 C2 119.56(17) . . . . ?
C14 Fe C1 C2 161.5(2) . . . . ?
C13 Fe C1 C2 -163.98(12) . . . . ?
C10 Fe C1 C6 75.8(3) . . . . ?
C3 Fe C1 C6 157.1(2) . . . . ?
C4 Fe C1 C6 -158.8(2) . . . . ?
C11 Fe C1 C6 40.1(2) . . . . ?
C12 Fe C1 C6 -2.5(2) . . . . ?
C2 Fe C1 C6 119.5(2) . . . . ?
C5 Fe C1 C6 -120.9(2) . . . . ?
C14 Fe C1 C6 -79.0(3) . . . . ?
C13 Fe C1 C6 -44.4(2) . . . . ?
C5 C1 C2 C3 0.4(2) . . . . ?
C6 C1 C2 C3 178.79(18) . . . . ?
Fe C1 C2 C3 -58.78(14) . . . . ?
C5 C1 C2 Fe 59.19(14) . . . . ?
C6 C1 C2 Fe -122.43(19) . . . . ?
C10 Fe C2 C3 -78.59(15) . . . . ?
C4 Fe C2 C3 37.84(13) . . . . ?
C11 Fe C2 C3 -121.42(13) . . . . ?
C1 Fe C2 C3 119.48(18) . . . . ?
C12 Fe C2 C3 -163.14(12) . . . . ?
C5 Fe C2 C3 81.95(13) . . . . ?
C14 Fe C2 C3 -45.1(3) . . . . ?
C13 Fe C2 C3 164.2(2) . . . . ?
C10 Fe C2 C1 161.93(12) . . . . ?
C3 Fe C2 C1 -119.48(18) . . . . ?
C4 Fe C2 C1 -81.64(13) . . . . ?
C11 Fe C2 C1 119.10(13) . . . . ?
C12 Fe C2 C1 77.37(15) . . . . ?
C5 Fe C2 C1 -37.54(12) . . . . ?
C14 Fe C2 C1 -164.59(19) . . . . ?
C13 Fe C2 C1 44.8(3) . . . . ?
C1 C2 C3 C4 -0.4(2) . . . . ?
Fe C2 C3 C4 -59.30(15) . . . . ?
C1 C2 C3 Fe 58.90(14) . . . . ?
C10 Fe C3 C2 118.97(13) . . . . ?
C4 Fe C3 C2 -119.27(18) . . . . ?
C11 Fe C3 C2 77.37(15) . . . . ?
C1 Fe C3 C2 -37.71(12) . . . . ?
C12 Fe C3 C2 46.0(3) . . . . ?
C5 Fe C3 C2 -81.57(13) . . . . ?
C14 Fe C3 C2 160.95(12) . . . . ?
C13 Fe C3 C2 -167.0(2) . . . . ?
C10 Fe C3 C4 -121.76(13) . . . . ?
C11 Fe C3 C4 -163.36(13) . . . . ?
C1 Fe C3 C4 81.55(13) . . . . ?
C12 Fe C3 C4 165.3(2) . . . . ?
C2 Fe C3 C4 119.27(18) . . . . ?
C5 Fe C3 C4 37.69(13) . . . . ?
C14 Fe C3 C4 -79.78(15) . . . . ?
C13 Fe C3 C4 -47.8(3) . . . . ?
C2 C3 C4 C5 0.2(2) . . . . ?
Fe C3 C4 C5 -59.32(14) . . . . ?
C2 C3 C4 Fe 59.56(14) . . . . ?
C10 Fe C4 C3 76.33(15) . . . . ?
C11 Fe C4 C3 44.5(3) . . . . ?
C1 Fe C4 C3 -81.78(14) . . . . ?
C12 Fe C4 C3 -167.3(2) . . . . ?
C2 Fe C4 C3 -37.70(13) . . . . ?
C5 Fe C4 C3 -119.50(19) . . . . ?
C14 Fe C4 C3 118.11(13) . . . . ?
C13 Fe C4 C3 160.09(13) . . . . ?
C10 Fe C4 C5 -164.17(12) . . . . ?
C3 Fe C4 C5 119.50(19) . . . . ?
C11 Fe C4 C5 164.0(2) . . . . ?
C1 Fe C4 C5 37.72(12) . . . . ?
C12 Fe C4 C5 -47.8(3) . . . . ?
C2 Fe C4 C5 81.81(14) . . . . ?
C14 Fe C4 C5 -122.39(13) . . . . ?
C13 Fe C4 C5 -80.40(15) . . . . ?
C2 C1 C5 C4 -0.3(2) . . . . ?
C6 C1 C5 C4 -178.62(18) . . . . ?
Fe C1 C5 C4 58.88(14) . . . . ?
C2 C1 C5 Fe -59.14(14) . . . . ?
C6 C1 C5 Fe 122.5(2) . . . . ?
C3 C4 C5 C1 0.0(2) . . . . ?
Fe C4 C5 C1 -59.09(14) . . . . ?
C3 C4 C5 Fe 59.11(15) . . . . ?
C10 Fe C5 C1 161.2(2) . . . . ?
C3 Fe C5 C1 81.54(13) . . . . ?
C4 Fe C5 C1 119.20(18) . . . . ?
C11 Fe C5 C1 -46.5(3) . . . . ?
C12 Fe C5 C1 -80.36(14) . . . . ?
C2 Fe C5 C1 37.67(12) . . . . ?
C14 Fe C5 C1 -164.60(12) . . . . ?
C13 Fe C5 C1 -122.67(12) . . . . ?
C10 Fe C5 C4 42.0(3) . . . . ?
C3 Fe C5 C4 -37.66(13) . . . . ?
C11 Fe C5 C4 -165.7(2) . . . . ?
C1 Fe C5 C4 -119.20(18) . . . . ?
C12 Fe C5 C4 160.44(13) . . . . ?
C2 Fe C5 C4 -81.53(14) . . . . ?
C14 Fe C5 C4 76.20(15) . . . . ?
C13 Fe C5 C4 118.13(13) . . . . ?
C9 O2 C6 O1 -60.8(2) . . . . ?
C9 O2 C6 C1 -178.36(16) . . . . ?
C7 O1 C6 O2 60.3(2) . . . . ?
C7 O1 C6 C1 177.64(18) . . . . ?
C5 C1 C6 O2 -175.49(18) . . . . ?
C2 C1 C6 O2 6.4(3) . . . . ?
Fe C1 C6 O2 -84.1(2) . . . . ?
C5 C1 C6 O1 64.7(3) . . . . ?
C2 C1 C6 O1 -113.3(2) . . . . ?
Fe C1 C6 O1 156.15(15) . . . . ?
C6 O1 C7 C8 -58.3(3) . . . . ?
O1 C7 C8 C9 55.5(3) . . . . ?
C6 O2 C9 C8 57.9(2) . . . . ?
C7 C8 C9 O2 -54.5(2) . . . . ?
C3 Fe C10 C14 118.70(13) . . . . ?
C4 Fe C10 C14 77.15(15) . . . . ?
C11 Fe C10 C14 -118.75(17) . . . . ?
C1 Fe C10 C14 -167.54(19) . . . . ?
C12 Fe C10 C14 -81.24(13) . . . . ?
C2 Fe C10 C14 160.53(12) . . . . ?
C5 Fe C10 C14 45.7(3) . . . . ?
C13 Fe C10 C14 -37.46(12) . . . . ?
C3 Fe C10 C11 -122.55(13) . . . . ?
C4 Fe C10 C11 -164.10(12) . . . . ?
C1 Fe C10 C11 -48.8(3) . . . . ?
C12 Fe C10 C11 37.51(12) . . . . ?
C2 Fe C10 C11 -80.72(14) . . . . ?
C5 Fe C10 C11 164.4(2) . . . . ?
C14 Fe C10 C11 118.75(17) . . . . ?
C13 Fe C10 C11 81.29(13) . . . . ?
C3 Fe C10 C15 -2.5(2) . . . . ?
C4 Fe C10 C15 -44.0(2) . . . . ?
C11 Fe C10 C15 120.1(2) . . . . ?
C1 Fe C10 C15 71.3(3) . . . . ?
C12 Fe C10 C15 157.6(2) . . . . ?
C2 Fe C10 C15 39.4(2) . . . . ?
C5 Fe C10 C15 -75.5(3) . . . . ?
C14 Fe C10 C15 -121.2(2) . . . . ?
C13 Fe C10 C15 -158.6(2) . . . . ?
C14 C10 C11 C12 0.7(2) . . . . ?
C15 C10 C11 C12 177.45(19) . . . . ?
Fe C10 C11 C12 -59.22(14) . . . . ?
C14 C10 C11 Fe 59.97(14) . . . . ?
C15 C10 C11 Fe -123.3(2) . . . . ?
C10 Fe C11 C12 119.61(18) . . . . ?
C3 Fe C11 C12 -164.63(13) . . . . ?
C4 Fe C11 C12 162.0(2) . . . . ?
C1 Fe C11 C12 -80.31(15) . . . . ?
C2 Fe C11 C12 -122.74(13) . . . . ?
C5 Fe C11 C12 -46.4(3) . . . . ?
C14 Fe C11 C12 81.61(14) . . . . ?
C13 Fe C11 C12 37.70(13) . . . . ?
C3 Fe C11 C10 75.76(14) . . . . ?
C4 Fe C11 C10 42.4(3) . . . . ?
C1 Fe C11 C10 160.08(12) . . . . ?
C12 Fe C11 C10 -119.61(18) . . . . ?
C2 Fe C11 C10 117.65(13) . . . . ?
C5 Fe C11 C10 -166.0(2) . . . . ?
C14 Fe C11 C10 -38.00(12) . . . . ?
C13 Fe C11 C10 -81.91(13) . . . . ?
C10 C11 C12 C13 -0.6(2) . . . . ?
Fe C11 C12 C13 -59.45(14) . . . . ?
C10 C11 C12 Fe 58.89(14) . . . . ?
C10 Fe C12 C11 -37.75(12) . . . . ?
C3 Fe C12 C11 41.6(3) . . . . ?
C4 Fe C12 C11 -164.1(2) . . . . ?
C1 Fe C12 C11 118.48(13) . . . . ?
C2 Fe C12 C11 76.28(15) . . . . ?
C5 Fe C12 C11 161.06(12) . . . . ?
C14 Fe C12 C11 -81.72(14) . . . . ?
C13 Fe C12 C11 -119.24(18) . . . . ?
C10 Fe C12 C13 81.49(13) . . . . ?
C3 Fe C12 C13 160.9(2) . . . . ?
C4 Fe C12 C13 -44.8(3) . . . . ?
C11 Fe C12 C13 119.24(18) . . . . ?
C1 Fe C12 C13 -122.28(13) . . . . ?
C2 Fe C12 C13 -164.48(12) . . . . ?
C5 Fe C12 C13 -79.70(15) . . . . ?
C14 Fe C12 C13 37.52(12) . . . . ?
C11 C12 C13 C14 0.2(2) . . . . ?
Fe C12 C13 C14 -58.92(14) . . . . ?
C11 C12 C13 Fe 59.07(14) . . . . ?
C10 Fe C13 C12 -82.09(13) . . . . ?
C3 Fe C13 C12 -163.8(2) . . . . ?
C4 Fe C13 C12 161.49(13) . . . . ?
C11 Fe C13 C12 -37.81(13) . . . . ?
C1 Fe C13 C12 77.04(15) . . . . ?
C2 Fe C13 C12 43.1(3) . . . . ?
C5 Fe C13 C12 118.80(13) . . . . ?
C14 Fe C13 C12 -119.66(18) . . . . ?
C10 Fe C13 C14 37.56(12) . . . . ?
C3 Fe C13 C14 -44.2(3) . . . . ?
C4 Fe C13 C14 -78.85(15) . . . . ?
C11 Fe C13 C14 81.85(13) . . . . ?
C1 Fe C13 C14 -163.30(12) . . . . ?
C12 Fe C13 C14 119.66(18) . . . . ?
C2 Fe C13 C14 162.7(2) . . . . ?
C5 Fe C13 C14 -121.54(13) . . . . ?
C11 C10 C14 C13 -0.7(2) . . . . ?
C15 C10 C14 C13 -177.33(19) . . . . ?
Fe C10 C14 C13 58.97(14) . . . . ?
C11 C10 C14 Fe -59.62(14) . . . . ?
C15 C10 C14 Fe 123.7(2) . . . . ?
C12 C13 C14 C10 0.3(2) . . . . ?
Fe C13 C14 C10 -58.52(14) . . . . ?
C12 C13 C14 Fe 58.83(14) . . . . ?
C3 Fe C14 C10 -78.87(14) . . . . ?
C4 Fe C14 C10 -121.21(13) . . . . ?
C11 Fe C14 C10 38.22(12) . . . . ?
C1 Fe C14 C10 165.5(2) . . . . ?
C12 Fe C14 C10 82.21(13) . . . . ?
C2 Fe C14 C10 -46.2(3) . . . . ?
C5 Fe C14 C10 -162.89(12) . . . . ?
C13 Fe C14 C10 119.69(18) . . . . ?
C10 Fe C14 C13 -119.69(18) . . . . ?
C3 Fe C14 C13 161.44(12) . . . . ?
C4 Fe C14 C13 119.10(13) . . . . ?
C11 Fe C14 C13 -81.47(13) . . . . ?
C1 Fe C14 C13 45.8(3) . . . . ?
C12 Fe C14 C13 -37.48(12) . . . . ?
C2 Fe C14 C13 -165.9(2) . . . . ?
C5 Fe C14 C13 77.41(15) . . . . ?
C15 O3 C16 C17 56.8(4) . . . . ?
C15 O4 C18 C17 -58.8(4) . . . . ?
C18 O4 C15 O3 64.1(3) . . . . ?
C18 O4 C15 C10 -174.2(3) . . . . ?
C16 O3 C15 O4 -62.9(3) . . . . ?
C16 O3 C15 C10 175.6(3) . . . . ?
C14 C10 C15 O4 -157.5(2) . . . . ?
C11 C10 C15 O4 26.4(3) . . . . ?
Fe C10 C15 O4 -64.9(3) . . . . ?
C14 C10 C15 O3 -35.5(3) . . . . ?
C11 C10 C15 O3 148.4(2) . . . . ?
Fe C10 C15 O3 57.1(3) . . . . ?
O3 C16 C17 C18 -51.9(4) . . . . ?
O4 C18 C17 C16 52.5(4) . . . . ?
